data_7200003
loop_
_publ_author_name
'Kendrick, John'
'Gourlay, Matthew D.'
'Neumann, Marcus A.'
'Leusen, Frank J. J.'

_publ_section_title
;
 Predicting spontaneous racemate resolution using recent developments in
 crystal structure prediction
;
_journal_issue 11
_journal_name_full CrystEngComm
_journal_page_first 2391
_journal_page_last 2399
_journal_paper_doi 10.1039/b909038j
_journal_volume 11
_journal_year 2009
_space_group_IT_number 19
_symmetry_cell_setting orthorhombic
_symmetry_Int_Tables_number 19
_symmetry_space_group_name_Hall 'P 2ac 2ab'
_symmetry_space_group_name_H-M 'P 21 21 21'
_cell_angle_alpha 90.000000
_cell_angle_beta 90.000000
_cell_angle_gamma 90.000000
_cell_length_a 12.073116
_cell_length_b 10.013346
_cell_length_c 10.145019
_cell_volume 1226.455
_cod_data_source_file 23HTP_enantiopure.cif
_cod_data_source_block 23HTP_E_4
_cod_original_sg_symbol_H-M 'P 2_1 2_1 2_1'
_cod_struct_determination_method theoretical
_cod_database_code 7200003

loop_
_symmetry_equiv_pos_site_id
_symmetry_equiv_pos_as_xyz
1 x,y,z
2 -x+1/2,-y,z+1/2
3 -x,y+1/2,-z+1/2
4 x+1/2,-y+1/2,-z

loop_
_atom_site_label
_atom_site_type_symbol
_atom_site_fract_x
_atom_site_fract_y
_atom_site_fract_z
C1 C 0.623892 0.252266 -0.026082
C2 C 0.657476 0.399618 -0.021012
C3 C 0.701965 0.422343 0.120010
N4 N 0.741208 0.286008 0.154804
C5 C 0.710417 0.179124 0.058388
O6 O 0.779756 0.260479 0.270809
C7 C 0.609287 0.460564 0.217357
C8 C 0.795756 0.524810 0.121395
C9 C 0.771672 0.656593 0.083861
H10 H 0.687985 0.684851 0.055417
C11 C 0.855953 0.751459 0.078642
H12 H 0.837021 0.852790 0.047290
C13 C 0.964341 0.718709 0.113149
H14 H 1.029754 0.793596 0.111460
C15 C 0.988352 0.587940 0.153051
O16 O 1.091561 0.549314 0.192132
C17 C 0.904402 0.491119 0.154246
H18 H 0.925764 0.390588 0.185180
C19 C 0.813535 0.140705 -0.021892
C20 C 0.663154 0.058234 0.130612
H21 H 0.541442 0.237446 0.017200
H22 H 0.621716 0.213080 -0.126764
H23 H 0.722705 0.420482 -0.093069
H24 H 0.588597 0.467081 -0.043444
H25 H 0.638556 0.451237 0.319146
H26 H 0.583001 0.563753 0.199689
H27 H 0.537300 0.394872 0.204785
H28 H 1.141324 0.629060 0.203604
H29 H 0.879497 0.105078 0.043643
H30 H 0.791713 0.060665 -0.090901
H31 H 0.844679 0.225920 -0.078916
H32 H 0.726904 0.005632 0.187182
H33 H 0.596797 0.088651 0.197934
H34 H 0.628657 -0.010989 0.057730
